data_4306554
loop_
_publ_author_name
'Maarit Risto'
'Abdeljalil Assoud'
'Stephen M. Winter'
'Raija Oilunkaniemi'
'Risto S. Laitinen'
'Richard T. Oakley'

_publ_section_title
;
Heavy Atom Analogues of 1,2,3-Dithiazolylium Salts: Preparation, Structures
and Redox Chemistry
;
_journal_name_full 'Inorganic Chemistry'
_journal_page_first 10100
_journal_page_last 10109
_journal_paper_doi 10.1021/ic8013738
_journal_volume 47
_journal_year 2008
_chemical_formula_moiety 'C6 H4 Cl3 Ga N S Te, Cl4 Ga'
_chemical_formula_sum 'C6 H4 Cl7 Ga2 N S Te'
_chemical_formula_weight 637.35
_chemical_name_systematic
; 
 ? 
;
_space_group_IT_number 14
_symmetry_cell_setting monoclinic
_symmetry_space_group_name_Hall '-P 2yn'
_symmetry_space_group_name_H-M 'P 1 21/n 1'
_atom_sites_solution_hydrogens geom
_atom_sites_solution_primary direct
_atom_sites_solution_secondary difmap
_audit_creation_method SHELXL-97
_cell_angle_alpha 90.00
_cell_angle_beta 99.0130(10)
_cell_angle_gamma 90.00
_cell_formula_units_Z 4
_cell_length_a 9.7208(3)
_cell_length_b 18.2525(5)
_cell_length_c 9.9986(3)
_cell_measurement_reflns_used 6115
_cell_measurement_temperature 200(2)
_cell_measurement_theta_max 28.74
_cell_measurement_theta_min 2.94
_cell_volume 1752.14(9)
_computing_structure_refinement 'SHELXL-97 (Sheldrick, 1997)'
_computing_structure_solution 'SHELXS-97 (Sheldrick, 1990)'
_diffrn_ambient_temperature 200(2)
_diffrn_measured_fraction_theta_full 0.998
_diffrn_measured_fraction_theta_max 0.998
_diffrn_radiation_monochromator graphite
_diffrn_radiation_source 'fine-focus sealed tube'
_diffrn_radiation_type MoK\a
_diffrn_radiation_wavelength 0.71073
_diffrn_reflns_av_R_equivalents 0.0405
_diffrn_reflns_av_sigmaI/netI 0.0323
_diffrn_reflns_limit_h_max 13
_diffrn_reflns_limit_h_min -13
_diffrn_reflns_limit_k_max 25
_diffrn_reflns_limit_k_min -25
_diffrn_reflns_limit_l_max 14
_diffrn_reflns_limit_l_min -14
_diffrn_reflns_number 23595
_diffrn_reflns_theta_full 30.00
_diffrn_reflns_theta_max 30.00
_diffrn_reflns_theta_min 2.94
_exptl_absorpt_coefficient_mu 5.874
_exptl_absorpt_correction_T_max 0.889
_exptl_absorpt_correction_T_min 0.439
_exptl_absorpt_correction_type empirical
_exptl_absorpt_process_details 'APEX II'
_exptl_crystal_colour red
_exptl_crystal_density_diffrn 2.416
_exptl_crystal_density_method 'not measured'
_exptl_crystal_description plate
_exptl_crystal_F_000 1184
_exptl_crystal_size_max 0.16
_exptl_crystal_size_mid 0.14
_exptl_crystal_size_min 0.02
_refine_diff_density_max 0.513
_refine_diff_density_min -0.469
_refine_diff_density_rms 0.104
_refine_ls_extinction_coef 0.00079(11)
_refine_ls_extinction_expression Fc^*^=kFc[1+0.001xFc^2^\l^3^/sin(2\q)]^-1/4^
_refine_ls_extinction_method SHELXL
_refine_ls_goodness_of_fit_ref 1.087
_refine_ls_hydrogen_treatment constr
_refine_ls_matrix_type full
_refine_ls_number_parameters 164
_refine_ls_number_reflns 5093
_refine_ls_number_restraints 0
_refine_ls_restrained_S_all 1.087
_refine_ls_R_factor_all 0.0412
_refine_ls_R_factor_gt 0.0307
_refine_ls_shift/su_max 0.001
_refine_ls_shift/su_mean 0.000
_refine_ls_structure_factor_coef Fsqd
_refine_ls_weighting_details 'calc w=1/[\s^2^(Fo^2^)+(0.0194P)^2^+1.1423P] where P=(Fo^2^+2Fc^2^)/3'
_refine_ls_weighting_scheme calc
_refine_ls_wR_factor_gt 0.0591
_refine_ls_wR_factor_ref 0.0632
_reflns_number_gt 4283
_reflns_number_total 5093
_reflns_threshold_expression >2sigma(I)
_cod_data_source_file ic8013738_si_006.cif
_cod_data_source_block mr-3-89_0m
_cod_database_code 4306554

loop_
_symmetry_equiv_pos_as_xyz
'x, y, z'
'-x+1/2, y+1/2, -z+1/2'
'-x, -y, -z'
'x-1/2, -y-1/2, z-1/2'

loop_
_atom_site_label
_atom_site_type_symbol
_atom_site_fract_x
_atom_site_fract_y
_atom_site_fract_z
_atom_site_U_iso_or_equiv
_atom_site_adp_type
_atom_site_occupancy
_atom_site_symmetry_multiplicity
_atom_site_calc_flag
_atom_site_refinement_flags
_atom_site_disorder_assembly
_atom_site_disorder_group
Te1 Te 0.80693(2) 0.173174(12) 0.44692(2) 0.03093(7) Uani 1 1 d . . .
Ga1 Ga 0.45735(4) 0.15881(2) 0.37310(4) 0.02967(9) Uani 1 1 d . . .
Ga2 Ga 0.64078(4) 0.401575(19) 0.21765(4) 0.03042(9) Uani 1 1 d . . .
Cl1 Cl 0.80367(9) 0.47416(5) 0.17935(10) 0.0399(2) Uani 1 1 d . . .
Cl2 Cl 0.62540(9) 0.31028(4) 0.07070(9) 0.03735(19) Uani 1 1 d . . .
Cl3 Cl 0.68641(10) 0.35795(5) 0.42220(10) 0.0453(2) Uani 1 1 d . . .
Cl4 Cl 0.44243(9) 0.45771(5) 0.18705(11) 0.0454(2) Uani 1 1 d . . .
Cl5 Cl 0.54428(9) 0.18070(5) 0.58304(9) 0.0421(2) Uani 1 1 d . . .
Cl6 Cl 0.34263(10) 0.24939(6) 0.27583(10) 0.0509(3) Uani 1 1 d . . .
Cl7 Cl 0.35639(11) 0.05676(6) 0.33141(11) 0.0553(3) Uani 1 1 d . . .
N1 N 0.6423(3) 0.15478(13) 0.3071(3) 0.0258(5) Uani 1 1 d . . .
S1 S 0.93877(8) 0.14847(5) 0.27531(10) 0.03582(19) Uani 1 1 d . . .
C5 C 0.5500(3) 0.11956(19) 0.0781(3) 0.0349(7) Uani 1 1 d . . .
H5A H 0.4568 0.1239 0.0950 0.042 Uiso 1 1 calc R . .
C2 C 0.8245(4) 0.1077(2) 0.0230(4) 0.0447(9) Uani 1 1 d . . .
H2A H 0.9165 0.1039 0.0028 0.054 Uiso 1 1 calc R . .
C3 C 0.7123(4) 0.0918(2) -0.0738(4) 0.0506(10) Uani 1 1 d . . .
H3A H 0.7270 0.0764 -0.1612 0.061 Uiso 1 1 calc R . .
C6 C 0.6632(3) 0.13572(16) 0.1823(3) 0.0255(6) Uani 1 1 d . . .
C4 C 0.5756(4) 0.0980(2) -0.0452(4) 0.0448(9) Uani 1 1 d . . .
H4A H 0.4995 0.0869 -0.1140 0.054 Uiso 1 1 calc R . .
C1 C 0.8020(3) 0.12950(17) 0.1518(3) 0.0316(7) Uani 1 1 d . . .

loop_
_atom_site_aniso_label
_atom_site_aniso_U_11
_atom_site_aniso_U_22
_atom_site_aniso_U_33
_atom_site_aniso_U_23
_atom_site_aniso_U_13
_atom_site_aniso_U_12
Te1 0.02411(10) 0.03581(12) 0.03049(12) -0.00277(9) -0.00313(8) 0.00119(8)
Ga1 0.02265(17) 0.0362(2) 0.02905(19) -0.00149(15) 0.00069(14) -0.00113(13)
Ga2 0.02474(17) 0.02687(18) 0.0381(2) -0.00008(15) -0.00003(15) 0.00094(13)
Cl1 0.0355(4) 0.0314(4) 0.0530(6) -0.0017(4) 0.0071(4) -0.0063(3)
Cl2 0.0334(4) 0.0300(4) 0.0459(5) -0.0054(3) -0.0023(4) 0.0008(3)
Cl3 0.0407(5) 0.0521(5) 0.0405(5) 0.0079(4) -0.0015(4) 0.0009(4)
Cl4 0.0297(4) 0.0424(5) 0.0631(6) 0.0009(4) 0.0048(4) 0.0106(4)
Cl5 0.0360(4) 0.0607(6) 0.0281(4) -0.0040(4) 0.0007(3) -0.0075(4)
Cl6 0.0429(5) 0.0628(6) 0.0460(6) 0.0102(5) 0.0037(4) 0.0232(4)
Cl7 0.0518(6) 0.0565(6) 0.0605(7) -0.0160(5) 0.0178(5) -0.0272(5)
N1 0.0225(12) 0.0253(12) 0.0282(14) -0.0013(10) -0.0002(10) -0.0009(9)
S1 0.0233(4) 0.0418(5) 0.0421(5) -0.0023(4) 0.0046(3) -0.0020(3)
C5 0.0300(16) 0.0404(19) 0.0326(18) -0.0009(15) -0.0004(14) -0.0024(14)
C2 0.041(2) 0.057(2) 0.039(2) -0.0057(18) 0.0157(17) -0.0041(17)
C3 0.056(3) 0.064(3) 0.033(2) -0.0095(19) 0.0099(18) -0.008(2)
C6 0.0256(14) 0.0218(14) 0.0284(16) 0.0021(12) 0.0017(12) -0.0005(11)
C4 0.042(2) 0.059(2) 0.0312(19) -0.0066(17) -0.0014(16) -0.0123(18)
C1 0.0302(16) 0.0288(16) 0.0358(19) 0.0006(13) 0.0050(13) -0.0049(13)

loop_
_atom_type_symbol
_atom_type_description
_atom_type_scat_dispersion_real
_atom_type_scat_dispersion_imag
_atom_type_scat_source
C C 0.0033 0.0016 'International Tables Vol C Tables 4.2.6.8 and 6.1.1.4'
H H 0.0000 0.0000 'International Tables Vol C Tables 4.2.6.8 and 6.1.1.4'
N N 0.0061 0.0033 'International Tables Vol C Tables 4.2.6.8 and 6.1.1.4'
S S 0.1246 0.1234 'International Tables Vol C Tables 4.2.6.8 and 6.1.1.4'
Cl Cl 0.1484 0.1585 'International Tables Vol C Tables 4.2.6.8 and 6.1.1.4'
Ga Ga 0.2307 1.6083 'International Tables Vol C Tables 4.2.6.8 and 6.1.1.4'
Te Te -0.5308 1.6751 'International Tables Vol C Tables 4.2.6.8 and 6.1.1.4'

loop_
_geom_angle_atom_site_label_1
_geom_angle_atom_site_label_2
_geom_angle_atom_site_label_3
_geom_angle
_geom_angle_site_symmetry_1
_geom_angle_site_symmetry_3
_geom_angle_publ_flag
N1 Te1 S1 85.67(8) . . ?
N1 Ga1 Cl7 108.29(8) . . ?
N1 Ga1 Cl6 107.93(8) . . ?
Cl7 Ga1 Cl6 113.44(5) . . ?
N1 Ga1 Cl5 95.25(8) . . ?
Cl7 Ga1 Cl5 116.75(4) . . ?
Cl6 Ga1 Cl5 113.13(4) . . ?
Cl1 Ga2 Cl4 110.42(4) . . ?
Cl1 Ga2 Cl3 110.28(4) . . ?
Cl4 Ga2 Cl3 110.64(4) . . ?
Cl1 Ga2 Cl2 108.77(4) . . ?
Cl4 Ga2 Cl2 107.28(4) . . ?
Cl3 Ga2 Cl2 109.37(4) . . ?
C6 N1 Te1 118.5(2) . . ?
C6 N1 Ga1 126.1(2) . . ?
Te1 N1 Ga1 115.26(13) . . ?
C1 S1 Te1 96.65(12) . . ?
C4 C5 C6 119.7(3) . . ?
C3 C2 C1 119.3(3) . . ?
C2 C3 C4 120.8(4) . . ?
N1 C6 C5 121.5(3) . . ?
N1 C6 C1 120.3(3) . . ?
C5 C6 C1 118.3(3) . . ?
C5 C4 C3 121.6(3) . . ?
C2 C1 C6 120.5(3) . . ?
C2 C1 S1 120.6(3) . . ?
C6 C1 S1 118.9(3) . . ?

loop_
_geom_bond_atom_site_label_1
_geom_bond_atom_site_label_2
_geom_bond_distance
_geom_bond_site_symmetry_2
_geom_bond_publ_flag
Te1 N1 1.982(2) . ?
Te1 S1 2.3407(9) . ?
Ga1 N1 2.011(3) . ?
Ga1 Cl7 2.1163(10) . ?
Ga1 Cl6 2.1408(10) . ?
Ga1 Cl5 2.1735(9) . ?
Ga2 Cl1 2.1445(9) . ?
Ga2 Cl4 2.1624(9) . ?
Ga2 Cl3 2.1747(10) . ?
Ga2 Cl2 2.2112(9) . ?
N1 C6 1.341(4) . ?
S1 C1 1.703(3) . ?
C5 C4 1.354(5) . ?
C5 C6 1.423(4) . ?
C2 C3 1.371(5) . ?
C2 C1 1.397(5) . ?
C3 C4 1.407(6) . ?
C6 C1 1.433(4) . ?
